data_4321271
loop_
_publ_author_name
'Alain Diebold'
'Abdelaziz Elbouadili'
'Karl S. Hagen'

_publ_section_title
;
 Crystal Structures and Solution Behavior of Paramagnetic Divalent
 Transition Metal Complexes (Fe, Co) of the Sterically Encumbered
 Tridentate Macrocycles 1,4,7-R3-1,4,7-Triazacyclononane: Coordination
 Numbers 5 (R = i-Pr) and 6 (R = i-Bu)
;
_journal_name_full 'Inorganic Chemistry'
_journal_page_first 3915
_journal_page_last 3923
_journal_paper_doi 10.1021/ic000456h
_journal_volume 39
_journal_year 2000
_chemical_formula_moiety '[Co(i-Pr3TACN)(SO3CF3)(H2O)](SO3CF3)'
_chemical_formula_sum 'C17 H35 Co F6 N3 O7 S2'
_chemical_formula_weight 630.53
_chemical_name_systematic
; 
 ? 
;
_space_group_IT_number 14
_symmetry_cell_setting monoclinic
_symmetry_space_group_name_Hall '-P 2ybc'
_symmetry_space_group_name_H-M 'P 1 21/c 1'
_atom_sites_solution_hydrogens geom
_atom_sites_solution_primary direct
_atom_sites_solution_secondary difmap
_audit_creation_method SHELXL
_cell_angle_alpha 90.00
_cell_angle_beta 103.132(13)
_cell_angle_gamma 90.00
_cell_formula_units_Z 4
_cell_length_a 8.669(2)
_cell_length_b 25.538(3)
_cell_length_c 12.4349(12)
_cell_measurement_reflns_used 26
_cell_measurement_temperature 173(2)
_cell_measurement_theta_max 27.51
_cell_measurement_theta_min 10.61
_cell_volume 2681.0(8)
_computing_cell_refinement 'Siemens XSCANS'
_computing_data_collection 'Siemens XSCANS'
_computing_data_reduction 'Siemens SHELXTL'
_computing_molecular_graphics 'Siemens SHELXTL'
_computing_publication_material 'Siemens SHELXTL'
_computing_structure_refinement 'SHELXL-93 (Sheldrick, 1993)'
_computing_structure_solution 'SHELXS-86 (Sheldrick, 1990)'
_diffrn_ambient_temperature 173(2)
_diffrn_measurement_device 'Siemens P4'
_diffrn_measurement_method '\w scans'
_diffrn_radiation_monochromator graphite
_diffrn_radiation_source 'fine-focus sealed tube'
_diffrn_radiation_type CuK\a
_diffrn_radiation_wavelength 1.54178
_diffrn_reflns_av_R_equivalents 0.1083
_diffrn_reflns_av_sigmaI/netI 0.1033
_diffrn_reflns_limit_h_max 9
_diffrn_reflns_limit_h_min -1
_diffrn_reflns_limit_k_max 27
_diffrn_reflns_limit_k_min -1
_diffrn_reflns_limit_l_max 13
_diffrn_reflns_limit_l_min -13
_diffrn_reflns_number 4663
_diffrn_reflns_theta_max 56.75
_diffrn_reflns_theta_min 3.46
_diffrn_standards_decay_% 12.21
_diffrn_standards_interval_count 97
_diffrn_standards_number 3
_exptl_absorpt_coefficient_mu 7.240
_exptl_absorpt_correction_type none
_exptl_crystal_colour pink-purple
_exptl_crystal_density_diffrn 1.562
_exptl_crystal_description rhombohedron
_exptl_crystal_F_000 1308
_exptl_crystal_size_max 0.64
_exptl_crystal_size_mid 0.44
_exptl_crystal_size_min 0.30
_refine_diff_density_max 0.805
_refine_diff_density_min -1.145
_refine_diff_density_rms 0.114
_refine_ls_extinction_method none
_refine_ls_goodness_of_fit_all 1.039
_refine_ls_goodness_of_fit_obs 1.081
_refine_ls_hydrogen_treatment noref
_refine_ls_matrix_type full
_refine_ls_number_parameters 325
_refine_ls_number_reflns 3595
_refine_ls_number_restraints 0
_refine_ls_restrained_S_all 1.039
_refine_ls_restrained_S_obs 1.081
_refine_ls_R_factor_all 0.1051
_refine_ls_R_factor_obs 0.0740
_refine_ls_shift/esd_max -0.001
_refine_ls_shift/esd_mean 0.000
_refine_ls_structure_factor_coef Fsqd
_refine_ls_weighting_details 'w=1/[\s^2^(Fo^2^)+(0.1334P)^2^+1.7295P] where P=(Fo^2^+2Fc^2^)/3'
_refine_ls_weighting_scheme calc
_refine_ls_wR_factor_all 0.2168
_refine_ls_wR_factor_obs 0.1897
_reflns_number_observed 2605
_reflns_number_total 3595
_reflns_observed_criterion >2sigma(I)
_cod_data_source_file ic000456h_2.cif
_cod_data_source_block Complex3
_cod_depositor_comments
;
The following automatic conversions were performed:

'_symmetry_cell_setting' value 'Monoclinic' changed to 'monoclinic'
according to the built-in table from CIF Core dictionary named
'cif_core.dic' version 2.4.1 from 2010-06-29.

Automatic conversion script
Id: cif_fix_values 1646 2011-03-28 12:23:43Z adriana 

The following automatic conversions were performed:

'_refine_ls_weighting_scheme' value 'calc
w=1/[\s^2^(Fo^2^)+(0.1334P)^2^+1.7295P] where P=(Fo^2^+2Fc^2^)/3' was
changed to 'calc'. New tag '_refine_ls_weighting_details' was
created. The value of the new tag was set to
'w=1/[\s^2^(Fo^2^)+(0.1334P)^2^+1.7295P] where P=(Fo^2^+2Fc^2^)/3'.

Automatic conversion script
Id: cif_fix_values 3143 2015-03-26 13:38:13Z robertas 
;
_cod_original_cell_volume 2681.1(8)
_cod_database_code 4321271

loop_
_symmetry_equiv_pos_as_xyz
'x, y, z'
'-x, y+1/2, -z+1/2'
'-x, -y, -z'
'x, -y-1/2, z-1/2'

loop_
_atom_site_aniso_label
_atom_site_aniso_U_11
_atom_site_aniso_U_22
_atom_site_aniso_U_33
_atom_site_aniso_U_23
_atom_site_aniso_U_13
_atom_site_aniso_U_12
Co 0.0355(7) 0.0175(6) 0.0219(7) 0.0014(5) 0.0025(5) -0.0001(5)
N1 0.041(4) 0.021(3) 0.017(3) -0.005(3) 0.010(3) -0.006(3)
N2 0.035(4) 0.024(3) 0.028(3) -0.001(3) 0.005(3) 0.001(3)
N3 0.034(3) 0.023(3) 0.025(3) 0.002(3) 0.004(3) 0.001(3)
O1 0.040(3) 0.027(3) 0.038(3) 0.004(2) 0.006(2) -0.001(2)
O4 0.039(3) 0.034(3) 0.029(3) 0.014(2) -0.003(2) -0.004(2)
C1 0.038(4) 0.028(4) 0.027(4) 0.004(3) 0.006(3) 0.003(3)
C2 0.042(5) 0.028(4) 0.032(4) -0.002(4) 0.011(4) -0.002(4)
C3 0.037(4) 0.036(4) 0.022(4) 0.002(3) 0.005(3) 0.002(4)
C4 0.053(5) 0.022(4) 0.031(4) 0.004(3) 0.004(4) 0.003(4)
C5 0.043(5) 0.023(4) 0.035(5) 0.002(3) 0.000(4) -0.002(3)
C6 0.036(4) 0.018(4) 0.033(4) 0.003(3) -0.003(3) -0.003(3)
C7 0.046(5) 0.023(4) 0.018(4) 0.004(3) -0.004(3) -0.001(4)
C8 0.036(4) 0.040(5) 0.038(5) -0.002(4) -0.005(4) -0.004(4)
C9 0.049(5) 0.035(4) 0.031(4) -0.005(4) 0.001(4) 0.002(4)
C10 0.045(5) 0.021(4) 0.035(5) -0.009(3) 0.004(4) -0.001(4)
C11 0.075(7) 0.038(5) 0.052(6) -0.020(5) 0.005(5) -0.002(5)
C12 0.050(5) 0.018(4) 0.040(5) 0.002(4) 0.010(4) -0.002(4)
C13 0.048(5) 0.018(4) 0.037(5) -0.003(3) 0.002(4) 0.002(4)
C14 0.068(6) 0.026(5) 0.057(6) 0.006(4) -0.006(5) 0.017(4)
C15 0.052(5) 0.040(5) 0.046(5) -0.015(4) 0.009(4) 0.010(4)
S1 0.0397(11) 0.0239(10) 0.0249(10) 0.0038(8) 0.0043(8) -0.0017(8)
O2 0.059(4) 0.025(3) 0.048(4) 0.007(3) 0.009(3) 0.007(3)
O3 0.036(3) 0.051(4) 0.045(3) 0.006(3) 0.006(3) 0.001(3)
C1S 0.088(8) 0.040(5) 0.029(5) 0.006(4) 0.008(5) -0.012(5)
F1 0.122(5) 0.091(5) 0.037(3) 0.003(3) 0.026(3) -0.019(4)
F2 0.081(4) 0.099(5) 0.037(3) 0.002(3) -0.021(3) -0.018(4)
F3 0.147(6) 0.054(4) 0.063(4) -0.027(3) 0.035(4) -0.004(4)
S2 0.0449(12) 0.0331(11) 0.0347(11) 0.0133(9) 0.0038(9) -0.0036(9)
O5 0.060(4) 0.064(4) 0.086(5) 0.035(4) 0.011(4) -0.018(4)
O6 0.046(3) 0.048(3) 0.034(3) 0.018(3) -0.001(2) -0.006(3)
O7 0.046(4) 0.053(4) 0.083(5) 0.028(4) 0.008(3) 0.012(3)
C2S 0.071(7) 0.097(9) 0.046(7) 0.004(6) 0.008(5) -0.017(7)
F4 0.126(6) 0.082(5) 0.097(5) -0.028(4) 0.003(4) -0.047(5)
F5 0.091(5) 0.138(7) 0.110(6) -0.063(5) 0.007(4) 0.016(5)
F6 0.150(7) 0.189(9) 0.036(4) 0.001(5) -0.005(4) -0.030(7)

loop_
_atom_site_label
_atom_site_type_symbol
_atom_site_fract_x
_atom_site_fract_y
_atom_site_fract_z
_atom_site_U_iso_or_equiv
_atom_site_thermal_displace_type
_atom_site_occupancy
_atom_site_calc_flag
_atom_site_refinement_flags
_atom_site_disorder_group
Co Co 0.26183(13) 0.37700(4) 0.55660(9) 0.0256(4) Uani 1 d . .
N1 N 0.0162(7) 0.3548(2) 0.5083(5) 0.0259(13) Uani 1 d . .
N2 N 0.2118(7) 0.4034(2) 0.7030(5) 0.0293(14) Uani 1 d . .
N3 N 0.2855(7) 0.3012(2) 0.6263(5) 0.0276(14) Uani 1 d . .
O1 O 0.4986(6) 0.3988(2) 0.5985(4) 0.0354(13) Uani 1 d . .
O4 O 0.2383(6) 0.4258(2) 0.4222(4) 0.0359(13) Uani 1 d . .
C1 C -0.0536(9) 0.3953(3) 0.5734(6) 0.031(2) Uani 1 d . .
H1A H -0.1657(9) 0.3865(3) 0.5704(6) 0.037 Uiso 1 calc R .
H1B H -0.0507(9) 0.4302(3) 0.5392(6) 0.037 Uiso 1 calc R .
C2 C 0.0380(9) 0.3974(3) 0.6940(6) 0.033(2) Uani 1 d . .
H2A H -0.0007(9) 0.4273(3) 0.7314(6) 0.040 Uiso 1 calc R .
H2B H 0.0182(9) 0.3649(3) 0.7321(6) 0.040 Uiso 1 calc R .
C3 C 0.3032(9) 0.3649(3) 0.7831(6) 0.032(2) Uani 1 d . .
H3A H 0.2710(9) 0.3682(3) 0.8542(6) 0.038 Uiso 1 calc R .
H3B H 0.4173(9) 0.3735(3) 0.7964(6) 0.038 Uiso 1 calc R .
C4 C 0.2782(10) 0.3082(3) 0.7427(6) 0.036(2) Uani 1 d . .
H4A H 0.3600(10) 0.2859(3) 0.7896(6) 0.043 Uiso 1 calc R .
H4B H 0.1736(10) 0.2961(3) 0.7521(6) 0.043 Uiso 1 calc R .
C5 C 0.1474(9) 0.2703(3) 0.5654(7) 0.035(2) Uani 1 d . .
H5A H 0.1391(9) 0.2375(3) 0.6064(7) 0.042 Uiso 1 calc R .
H5B H 0.1647(9) 0.2606(3) 0.4920(7) 0.042 Uiso 1 calc R .
C6 C -0.0067(9) 0.3007(3) 0.5506(6) 0.031(2) Uani 1 d . .
H6A H -0.0918(9) 0.2823(3) 0.4975(6) 0.037 Uiso 1 calc R .
H6B H -0.0382(9) 0.3033(3) 0.6221(6) 0.037 Uiso 1 calc R .
C7 C -0.0566(9) 0.3609(3) 0.3873(6) 0.031(2) Uani 1 d . .
H7A H -0.0348(9) 0.3975(3) 0.3664(6) 0.037 Uiso 1 calc R .
C8 C -0.2374(9) 0.3531(3) 0.3558(7) 0.040(2) Uani 1 d . .
H8A H -0.2875(9) 0.3768(3) 0.3996(7) 0.060 Uiso 1 calc R .
H8B H -0.2628(9) 0.3168(3) 0.3706(7) 0.060 Uiso 1 calc R .
H8C H -0.2769(9) 0.3608(3) 0.2771(7) 0.060 Uiso 1 calc R .
C9 C 0.0237(10) 0.3239(3) 0.3193(6) 0.039(2) Uani 1 d . .
H9A H 0.1386(10) 0.3292(3) 0.3399(6) 0.059 Uiso 1 calc R .
H9B H -0.0152(10) 0.3315(3) 0.2405(6) 0.059 Uiso 1 calc R .
H9C H -0.0011(10) 0.2876(3) 0.3340(6) 0.059 Uiso 1 calc R .
C10 C 0.2701(10) 0.4587(3) 0.7381(6) 0.034(2) Uani 1 d . .
H10A H 0.3845(10) 0.4600(3) 0.7355(6) 0.041 Uiso 1 calc R .
C11 C 0.2615(12) 0.4724(3) 0.8552(7) 0.057(3) Uani 1 d . .
H11A H 0.3178(12) 0.4458(3) 0.9061(7) 0.085 Uiso 1 calc R .
H11B H 0.1504(12) 0.4737(3) 0.8603(7) 0.085 Uiso 1 calc R .
H11C H 0.3106(12) 0.5067(3) 0.8749(7) 0.085 Uiso 1 calc R .
C12 C 0.1855(9) 0.4981(3) 0.6555(6) 0.036(2) Uani 1 d . .
H12A H 0.1940(9) 0.4877(3) 0.5812(6) 0.054 Uiso 1 calc R .
H12B H 0.2339(9) 0.5327(3) 0.6730(6) 0.054 Uiso 1 calc R .
H12C H 0.0736(9) 0.4996(3) 0.6585(6) 0.054 Uiso 1 calc R .
C13 C 0.4383(10) 0.2762(3) 0.6171(7) 0.036(2) Uani 1 d . .
H13A H 0.5254(10) 0.2957(3) 0.6680(7) 0.043 Uiso 1 calc R .
C14 C 0.4531(11) 0.2183(3) 0.6526(8) 0.054(2) Uani 1 d . .
H14A H 0.4359(11) 0.2150(3) 0.7275(8) 0.081 Uiso 1 calc R .
H14B H 0.5593(11) 0.2055(3) 0.6513(8) 0.081 Uiso 1 calc R .
H14C H 0.3737(11) 0.1975(3) 0.6015(8) 0.081 Uiso 1 calc R .
C15 C 0.4647(10) 0.2824(3) 0.5005(7) 0.046(2) Uani 1 d . .
H15A H 0.4550(10) 0.3194(3) 0.4792(7) 0.069 Uiso 1 calc R .
H15B H 0.3853(10) 0.2619(3) 0.4488(7) 0.069 Uiso 1 calc R .
H15C H 0.5709(10) 0.2698(3) 0.4986(7) 0.069 Uiso 1 calc R .
S1 S 0.3251(2) 0.46253(7) 0.36931(15) 0.0300(5) Uani 1 d . .
O2 O 0.2614(7) 0.5147(2) 0.3647(5) 0.0444(15) Uani 1 d . .
O3 O 0.4922(6) 0.4573(2) 0.4025(4) 0.0441(14) Uani 1 d . .
C1S C 0.2751(13) 0.4413(4) 0.2275(7) 0.053(3) Uani 1 d . .
F1 F 0.3470(8) 0.4709(3) 0.1664(4) 0.082(2) Uani 1 d . .
F2 F 0.1220(7) 0.4429(3) 0.1858(4) 0.078(2) Uani 1 d . .
F3 F 0.3217(9) 0.3922(2) 0.2176(5) 0.086(2) Uani 1 d . .
S2 S 0.7870(2) 0.33179(8) 0.8629(2) 0.0384(5) Uani 1 d . .
O5 O 0.6740(8) 0.2976(3) 0.8913(6) 0.071(2) Uani 1 d . .
O6 O 0.7315(6) 0.3590(2) 0.7603(4) 0.0442(14) Uani 1 d . .
O7 O 0.9447(7) 0.3128(3) 0.8775(6) 0.062(2) Uani 1 d . .
C2S C 0.8048(14) 0.3849(5) 0.9641(9) 0.072(3) Uani 1 d . .
F4 F 0.9076(9) 0.4204(3) 0.9476(6) 0.105(2) Uani 1 d . .
F5 F 0.6628(9) 0.4088(3) 0.9536(7) 0.116(3) Uani 1 d . .
F6 F 0.8470(11) 0.3695(4) 1.0625(5) 0.129(3) Uani 1 d . .

loop_
_atom_type_symbol
_atom_type_description
_atom_type_scat_dispersion_real
_atom_type_scat_dispersion_imag
_atom_type_scat_source
C C 0.0181 0.0091 'International Tables Vol C Tables 4.2.6.8 and 6.1.1.4'
H H 0.0000 0.0000 'International Tables Vol C Tables 4.2.6.8 and 6.1.1.4'
N N 0.0311 0.0180 'International Tables Vol C Tables 4.2.6.8 and 6.1.1.4'
O O 0.0492 0.0322 'International Tables Vol C Tables 4.2.6.8 and 6.1.1.4'
F F 0.0727 0.0534 'International Tables Vol C Tables 4.2.6.8 and 6.1.1.4'
S S 0.3331 0.5567 'International Tables Vol C Tables 4.2.6.8 and 6.1.1.4'
Co Co -2.3653 3.6143 'International Tables Vol C Tables 4.2.6.8 and 6.1.1.4'

loop_
_geom_angle_atom_site_label_1
_geom_angle_atom_site_label_2
_geom_angle_atom_site_label_3
_geom_angle
_geom_angle_site_symmetry_1
_geom_angle_site_symmetry_3
_geom_angle_publ_flag
O4 Co O1 87.2(2) . . ?
O4 Co N2 120.9(2) . . ?
O1 Co N2 94.8(2) . . ?
O4 Co N3 150.6(2) . . ?
O1 Co N3 98.3(2) . . ?
N2 Co N3 87.6(2) . . ?
O4 Co N1 91.4(2) . . ?
O1 Co N1 178.4(2) . . ?
N2 Co N1 86.5(2) . . ?
N3 Co N1 82.6(2) . . ?
C7 N1 C6 112.7(5) . . ?
C7 N1 C1 109.6(5) . . ?
C6 N1 C1 109.7(5) . . ?
C7 N1 Co 114.6(4) . . ?
C6 N1 Co 110.2(4) . . ?
C1 N1 Co 99.2(4) . . ?
C3 N2 C2 110.9(6) . . ?
C3 N2 C10 109.1(5) . . ?
C2 N2 C10 112.1(6) . . ?
C3 N2 Co 100.8(4) . . ?
C2 N2 Co 108.1(4) . . ?
C10 N2 Co 115.3(4) . . ?
C4 N3 C5 110.8(6) . . ?
C4 N3 C13 111.3(6) . . ?
C5 N3 C13 111.0(6) . . ?
C4 N3 Co 105.6(4) . . ?
C5 N3 Co 106.5(4) . . ?
C13 N3 Co 111.3(4) . . ?
S1 O4 Co 142.6(3) . . ?
N1 C1 C2 111.4(6) . . ?
N2 C2 C1 111.5(6) . . ?
N2 C3 C4 112.9(6) . . ?
N3 C4 C3 113.8(6) . . ?
N3 C5 C6 111.9(6) . . ?
N1 C6 C5 109.2(6) . . ?
N1 C7 C9 110.4(6) . . ?
N1 C7 C8 114.4(6) . . ?
C9 C7 C8 110.1(6) . . ?
C12 C10 C11 112.2(7) . . ?
C12 C10 N2 110.2(6) . . ?
C11 C10 N2 113.7(6) . . ?
N3 C13 C15 110.8(6) . . ?
N3 C13 C14 113.8(7) . . ?
C15 C13 C14 110.4(7) . . ?
O3 S1 O2 117.1(4) . . ?
O3 S1 O4 114.1(3) . . ?
O2 S1 O4 112.5(3) . . ?
O3 S1 C1S 105.0(4) . . ?
O2 S1 C1S 103.6(4) . . ?
O4 S1 C1S 102.4(4) . . ?
F2 C1S F1 108.8(8) . . ?
F2 C1S F3 107.0(8) . . ?
F1 C1S F3 107.0(8) . . ?
F2 C1S S1 112.0(7) . . ?
F1 C1S S1 110.6(6) . . ?
F3 C1S S1 111.3(6) . . ?
O5 S2 O7 117.2(4) . . ?
O5 S2 O6 114.1(4) . . ?
O7 S2 O6 113.4(4) . . ?
O5 S2 C2S 103.9(5) . . ?
O7 S2 C2S 103.7(5) . . ?
O6 S2 C2S 102.1(4) . . ?
F6 C2S F4 108.0(10) . . ?
F6 C2S F5 106.9(10) . . ?
F4 C2S F5 107.9(11) . . ?
F6 C2S S2 113.4(10) . . ?
F4 C2S S2 110.8(8) . . ?
F5 C2S S2 109.6(8) . . ?

loop_
_geom_bond_atom_site_label_1
_geom_bond_atom_site_label_2
_geom_bond_distance
_geom_bond_site_symmetry_2
_geom_bond_publ_flag
Co O4 2.058(5) . ?
Co O1 2.076(5) . ?
Co N2 2.077(6) . ?
Co N3 2.113(6) . ?
Co N1 2.153(6) . ?
N1 C7 1.502(9) . ?
N1 C6 1.506(9) . ?
N1 C1 1.522(9) . ?
N2 C3 1.492(9) . ?
N2 C2 1.493(9) . ?
N2 C10 1.531(9) . ?
N3 C4 1.474(10) . ?
N3 C5 1.489(9) . ?
N3 C13 1.497(10) . ?
O4 S1 1.450(5) . ?
C1 C2 1.531(10) . ?
C3 C4 1.531(10) . ?
C5 C6 1.521(10) . ?
C7 C9 1.535(10) . ?
C7 C8 1.539(10) . ?
C10 C12 1.504(11) . ?
C10 C11 1.516(11) . ?
C13 C15 1.527(11) . ?
C13 C14 1.542(10) . ?
S1 O3 1.420(6) . ?
S1 O2 1.437(5) . ?
S1 C1S 1.801(9) . ?
C1S F2 1.312(11) . ?
C1S F1 1.323(10) . ?
C1S F3 1.331(11) . ?
S2 O5 1.415(6) . ?
S2 O7 1.422(6) . ?
S2 O6 1.437(5) . ?
S2 C2S 1.833(12) . ?
C2S F6 1.258(12) . ?
C2S F4 1.319(13) . ?
C2S F5 1.354(13) . ?
